data_7106759
loop_
_publ_author_name
Helle
Svendsen,
Overgaard,
Chen
and
Iversen

_publ_section_title
;
 A photo-induced excited state structure of a hetero-bimetallic ionic pair
 complex, Nd(DMA)4(H2O)4Fe(CN)6&#x00B7;3H2O, analyzed by single crystal
 X-ray diffraction
;
_journal_name_full Chem.Commun.
_journal_page_first 9486
_journal_paper_doi 10.1039/c1cc12626a
_journal_volume 47
_journal_year 2011
_chemical_formula_moiety 'Fe C6 N6, Nd C16 H50 N4 O11'
_chemical_formula_sum 'C22 H50 Fe N10 Nd O11'
_chemical_formula_weight 830.81
_chemical_name_common 'NdFeDMA Ground State'
_chemical_name_systematic
;
NdFeDMA Ground State
;
_space_group_IT_number 14
_symmetry_cell_setting monoclinic
_symmetry_space_group_name_Hall '-P 2ybc'
_symmetry_space_group_name_H-M 'P 1 21/c 1'
_atom_sites_solution_hydrogens geom
_atom_sites_solution_primary direct
_atom_sites_solution_secondary difmap
_audit_creation_method SHELXL-97
_cell_angle_alpha 90.00
_cell_angle_beta 91.295(2)
_cell_angle_gamma 90.00
_cell_formula_units_Z 4
_cell_length_a 14.3639(13)
_cell_length_b 14.0753(13)
_cell_length_c 17.8029(14)
_cell_measurement_reflns_used 5320
_cell_measurement_temperature 15(2)
_cell_measurement_theta_max 26.0
_cell_measurement_theta_min 4.50
_cell_volume 3598.4(5)
_computing_cell_refinement 'SAINT+ (Bruker-AXS. Madison WI)'
_computing_data_collection 'ApexII (Bruker-AXS, Madison WI'
_computing_data_reduction 'SADABS (Sheldrick, 1997), SORTAV (Blessing, 1997)'
_computing_structure_refinement 'SHELXL-97 (Sheldrick, 1997)'
_computing_structure_solution 'SHELXS-97 (Sheldrick, 1990)'
_diffrn_ambient_temperature 15(2)
_diffrn_detector_area_resol_mean 12.00
_diffrn_measured_fraction_theta_full 0.963
_diffrn_measured_fraction_theta_max 0.852
_diffrn_measurement_device_type 'Bruker D8 diffractometer'
_diffrn_measurement_method \f-scans
_diffrn_radiation_monochromator graphite
_diffrn_radiation_source 'synchrotron radiation'
_diffrn_radiation_type synchrotron
_diffrn_radiation_wavelength 0.41328
_diffrn_reflns_av_R_equivalents 0.0458
_diffrn_reflns_av_sigmaI/netI 0.0445
_diffrn_reflns_limit_h_max 25
_diffrn_reflns_limit_h_min -24
_diffrn_reflns_limit_k_max 24
_diffrn_reflns_limit_k_min 0
_diffrn_reflns_limit_l_max 29
_diffrn_reflns_limit_l_min 0
_diffrn_reflns_number 106328
_diffrn_reflns_theta_full 17.50
_diffrn_reflns_theta_max 21.21
_diffrn_reflns_theta_min 1.34
_diffrn_standards_number 0
_exptl_absorpt_coefficient_mu 0.395
_exptl_absorpt_correction_type none
_exptl_crystal_colour green
_exptl_crystal_density_diffrn 1.534
_exptl_crystal_density_method 'not measured'
_exptl_crystal_description block
_exptl_crystal_F_000 1704
_exptl_crystal_size_max 0.045
_exptl_crystal_size_mid 0.035
_exptl_crystal_size_min 0.030
_refine_diff_density_max 1.198
_refine_diff_density_min -1.071
_refine_diff_density_rms 0.118
_refine_ls_extinction_method none
_refine_ls_goodness_of_fit_ref 1.049
_refine_ls_hydrogen_treatment mixed
_refine_ls_matrix_type full
_refine_ls_number_parameters 505
_refine_ls_number_reflns 17246
_refine_ls_number_restraints 14
_refine_ls_restrained_S_all 1.050
_refine_ls_R_factor_all 0.0499
_refine_ls_R_factor_gt 0.0303
_refine_ls_shift/su_max 0.002
_refine_ls_shift/su_mean 0.000
_refine_ls_structure_factor_coef Fsqd
_refine_ls_weighting_details 'calc w=1/[\s^2^(Fo^2^)+(0.0329P)^2^+0.6000P] where P=(Fo^2^+2Fc^2^)/3'
_refine_ls_weighting_scheme calc
_refine_ls_wR_factor_gt 0.0723
_refine_ls_wR_factor_ref 0.0764
_reflns_number_gt 13054
_reflns_number_total 17246
_reflns_threshold_expression >2sigma(I)
_cod_data_source_file c1cc12626a.txt
_cod_data_source_block shelxl2
_cod_database_code 7106759

loop_
_symmetry_equiv_pos_as_xyz
'x, y, z'
'-x, y+1/2, -z+1/2'
'-x, -y, -z'
'x, -y-1/2, z-1/2'

loop_
_atom_site_label
_atom_site_type_symbol
_atom_site_fract_x
_atom_site_fract_y
_atom_site_fract_z
_atom_site_U_iso_or_equiv
_atom_site_adp_type
_atom_site_occupancy
_atom_site_symmetry_multiplicity
_atom_site_calc_flag
_atom_site_refinement_flags
_atom_site_disorder_assembly
_atom_site_disorder_group
Nd1 Nd 0.210346(5) 0.254456(5) 0.074240(4) 0.00718(2) Uani 1 1 d . A .
O1 O 0.36402(8) 0.25705(7) 0.00879(7) 0.0127(2) Uani 1 1 d D . .
H1A H 0.4193(9) 0.2316(13) 0.0325(11) 0.015 Uiso 1 1 d D . .
H1B H 0.3820(13) 0.3136(9) -0.0175(10) 0.015 Uiso 1 1 d D . .
O2 O 0.12541(8) 0.13910(8) 0.15449(7) 0.0169(2) Uani 1 1 d D . .
H2A H 0.1439(14) 0.0800(9) 0.1765(11) 0.020 Uiso 1 1 d D . .
H2B H 0.0642(7) 0.1518(15) 0.1718(11) 0.020 Uiso 1 1 d D . .
O3 O 0.04316(8) 0.25445(8) 0.03736(7) 0.0163(2) Uani 1 1 d D . .
H3A H 0.0039(14) 0.2481(13) 0.0807(9) 0.020 Uiso 1 1 d D . .
H3B H 0.0162(15) 0.2603(13) -0.0122(6) 0.020 Uiso 1 1 d D . .
O4 O 0.30713(8) 0.39009(8) 0.11921(7) 0.0166(2) Uani 1 1 d D . .
H4A H 0.2862(14) 0.4347(12) 0.1559(9) 0.020 Uiso 1 1 d D . .
H4B H 0.3724(6) 0.3974(15) 0.1110(12) 0.020 Uiso 1 1 d D . .
O30 O 0.20917(8) 0.11866(8) -0.00445(7) 0.0173(2) Uani 1 1 d . . .
N30 N 0.20230(12) -0.03801(11) -0.02538(10) 0.0111(4) Uani 0.793(4) 1 d P A 1
C30 C 0.24370(14) 0.04507(13) -0.03414(11) 0.0117(4) Uani 0.793(4) 1 d P A 1
C33 C 0.33173(12) 0.04625(15) -0.07943(11) 0.0235(4) Uani 0.793(4) 1 d P A 1
H33A H 0.3560 0.1098 -0.0810 0.035 Uiso 0.793(4) 1 calc PR A 1
H33B H 0.3178 0.0249 -0.1296 0.035 Uiso 0.793(4) 1 calc PR A 1
H33C H 0.3772 0.0049 -0.0564 0.035 Uiso 0.793(4) 1 calc PR A 1
C31 C 0.11670(12) -0.04257(13) 0.01782(10) 0.0203(3) Uani 0.793(4) 1 d P A 1
H31A H 0.1298 -0.0720 0.0656 0.031 Uiso 0.793(4) 1 calc PR A 1
H31B H 0.0708 -0.0793 -0.0094 0.031 Uiso 0.793(4) 1 calc PR A 1
H31C H 0.0935 0.0205 0.0256 0.031 Uiso 0.793(4) 1 calc PR A 1
C32 C 0.23791(12) -0.12639(11) -0.05678(10) 0.0181(3) Uani 0.793(4) 1 d P A 1
H32A H 0.2932 -0.1134 -0.0843 0.027 Uiso 0.793(4) 1 calc PR A 1
H32B H 0.1916 -0.1538 -0.0899 0.027 Uiso 0.793(4) 1 calc PR A 1
H32C H 0.2523 -0.1701 -0.0168 0.027 Uiso 0.793(4) 1 calc PR A 1
N30A N 0.2531(5) -0.0191(4) -0.0484(4) 0.0139(16) Uani 0.207(4) 1 d P A 2
C30A C 0.1942(6) 0.0278(5) -0.0071(4) 0.0131(16) Uani 0.207(4) 1 d P A 2
C33A C 0.11670(12) -0.04257(13) 0.01782(10) 0.0203(3) Uani 0.207(4) 1 d P A 2
H33D H 0.1385 -0.0778 0.0609 0.031 Uiso 0.207(4) 1 calc PR A 2
H33E H 0.1021 -0.0857 -0.0225 0.031 Uiso 0.207(4) 1 calc PR A 2
H33F H 0.0619 -0.0075 0.0304 0.031 Uiso 0.207(4) 1 calc PR A 2
C32A C 0.23791(12) -0.12639(11) -0.05678(10) 0.0181(3) Uani 0.207(4) 1 d P A 2
H32D H 0.2521 -0.1572 -0.0098 0.027 Uiso 0.207(4) 1 calc PR A 2
H32E H 0.2779 -0.1507 -0.0948 0.027 Uiso 0.207(4) 1 calc PR A 2
H32F H 0.1742 -0.1385 -0.0710 0.027 Uiso 0.207(4) 1 calc PR A 2
C31A C 0.33173(12) 0.04625(15) -0.07943(11) 0.0235(4) Uani 0.207(4) 1 d P A 2
H31D H 0.3167 0.1116 -0.0700 0.035 Uiso 0.207(4) 1 calc PR A 2
H31E H 0.3367 0.0364 -0.1325 0.035 Uiso 0.207(4) 1 calc PR A 2
H31F H 0.3899 0.0308 -0.0548 0.035 Uiso 0.207(4) 1 calc PR A 2
O40 O 0.31795(8) 0.17356(9) 0.15312(8) 0.0223(3) Uani 1 1 d . . .
N40 N 0.43615(14) 0.08663(15) 0.19702(12) 0.0127(5) Uani 0.644(4) 1 d P A 1
C40 C 0.38836(17) 0.16687(18) 0.19964(14) 0.0133(5) Uani 0.644(4) 1 d P A 1
C43 C 0.41980(13) 0.23850(13) 0.25712(11) 0.0209(3) Uani 0.644(4) 1 d P A 1
H43A H 0.4792 0.2637 0.2436 0.031 Uiso 0.644(4) 1 calc PR A 1
H43B H 0.4252 0.2085 0.3055 0.031 Uiso 0.644(4) 1 calc PR A 1
H43C H 0.3751 0.2891 0.2591 0.031 Uiso 0.644(4) 1 calc PR A 1
C41 C 0.40477(13) 0.01416(12) 0.13904(11) 0.0209(3) Uani 0.644(4) 1 d P A 1
H41A H 0.3400 0.0236 0.1268 0.031 Uiso 0.644(4) 1 calc PR A 1
H41B H 0.4138 -0.0486 0.1589 0.031 Uiso 0.644(4) 1 calc PR A 1
H41C H 0.4406 0.0215 0.0946 0.031 Uiso 0.644(4) 1 calc PR A 1
C42 C 0.52101(11) 0.07303(13) 0.24298(10) 0.0194(3) Uani 0.644(4) 1 d P A 1
H42A H 0.5721 0.0590 0.2110 0.029 Uiso 0.644(4) 1 calc PR A 1
H42B H 0.5122 0.0212 0.2771 0.029 Uiso 0.644(4) 1 calc PR A 1
H42C H 0.5343 0.1299 0.2709 0.029 Uiso 0.644(4) 1 calc PR A 1
N40A N 0.4396(3) 0.1382(3) 0.2237(2) 0.0107(8) Uani 0.356(4) 1 d P A 2
C40A C 0.3817(3) 0.1107(3) 0.1690(2) 0.0104(9) Uani 0.356(4) 1 d P A 2
C43A C 0.40477(13) 0.01416(12) 0.13904(11) 0.0209(3) Uani 0.356(4) 1 d P A 2
H43D H 0.3513 -0.0115 0.1128 0.031 Uiso 0.356(4) 1 calc PR A 2
H43E H 0.4222 -0.0270 0.1800 0.031 Uiso 0.356(4) 1 calc PR A 2
H43F H 0.4556 0.0192 0.1051 0.031 Uiso 0.356(4) 1 calc PR A 2
C42A C 0.52101(11) 0.07303(13) 0.24298(10) 0.0194(3) Uani 0.356(4) 1 d P A 2
H42D H 0.4992 0.0088 0.2466 0.029 Uiso 0.356(4) 1 calc PR A 2
H42E H 0.5489 0.0920 0.2901 0.029 Uiso 0.356(4) 1 calc PR A 2
H42F H 0.5664 0.0771 0.2043 0.029 Uiso 0.356(4) 1 calc PR A 2
C41A C 0.41980(13) 0.23850(13) 0.25712(11) 0.0209(3) Uani 0.356(4) 1 d P A 2
H41D H 0.3640 0.2640 0.2343 0.031 Uiso 0.356(4) 1 calc PR A 2
H41E H 0.4712 0.2800 0.2473 0.031 Uiso 0.356(4) 1 calc PR A 2
H41F H 0.4121 0.2332 0.3104 0.031 Uiso 0.356(4) 1 calc PR A 2
O20 O 0.13123(8) 0.34445(8) 0.16544(6) 0.0135(2) Uani 1 1 d . . .
N20 N 0.09528(15) 0.37225(15) 0.28446(13) 0.0125(5) Uani 0.599(4) 1 d P A 1
C20 C 0.08518(18) 0.39253(18) 0.21245(15) 0.0118(5) Uani 0.599(4) 1 d P A 1
C23 C 0.01828(12) 0.47528(13) 0.19327(11) 0.0213(3) Uani 0.599(4) 1 d P A 1
H23A H 0.0489 0.5346 0.2036 0.032 Uiso 0.599(4) 1 calc PR A 1
H23B H -0.0362 0.4703 0.2232 0.032 Uiso 0.599(4) 1 calc PR A 1
H23C H 0.0005 0.4724 0.1410 0.032 Uiso 0.599(4) 1 calc PR A 1
C21 C 0.15720(13) 0.29267(14) 0.30441(12) 0.0262(4) Uani 0.599(4) 1 d P A 1
H21A H 0.1580 0.2481 0.2636 0.039 Uiso 0.599(4) 1 calc PR A 1
H21B H 0.1350 0.2617 0.3486 0.039 Uiso 0.599(4) 1 calc PR A 1
H21C H 0.2191 0.3162 0.3141 0.039 Uiso 0.599(4) 1 calc PR A 1
C22 C 0.05102(13) 0.43899(15) 0.33933(10) 0.0240(4) Uani 0.599(4) 1 d P A 1
H22A H 0.0809 0.4999 0.3370 0.036 Uiso 0.599(4) 1 calc PR A 1
H22B H 0.0579 0.4137 0.3892 0.036 Uiso 0.599(4) 1 calc PR A 1
H22C H -0.0140 0.4459 0.3267 0.036 Uiso 0.599(4) 1 calc PR A 1
N20A N 0.0596(2) 0.4216(2) 0.25659(17) 0.0091(7) Uani 0.401(4) 1 d P A 2
C20A C 0.1155(3) 0.3525(2) 0.2365(2) 0.0091(7) Uani 0.401(4) 1 d P A 2
C23A C 0.15720(13) 0.29267(14) 0.30441(12) 0.0262(4) Uani 0.401(4) 1 d P A 2
H23D H 0.2013 0.2475 0.2860 0.039 Uiso 0.401(4) 1 calc PR A 2
H23E H 0.1078 0.2596 0.3288 0.039 Uiso 0.401(4) 1 calc PR A 2
H23F H 0.1878 0.3345 0.3397 0.039 Uiso 0.401(4) 1 calc PR A 2
C22A C 0.05102(13) 0.43899(15) 0.33933(10) 0.0240(4) Uani 0.401(4) 1 d P A 2
H22D H 0.0788 0.3872 0.3668 0.036 Uiso 0.401(4) 1 calc PR A 2
H22E H -0.0136 0.4439 0.3514 0.036 Uiso 0.401(4) 1 calc PR A 2
H22F H 0.0823 0.4971 0.3527 0.036 Uiso 0.401(4) 1 calc PR A 2
C21A C 0.01828(12) 0.47528(13) 0.19327(11) 0.0213(3) Uani 0.401(4) 1 d P A 2
H21D H 0.0498 0.5351 0.1886 0.032 Uiso 0.401(4) 1 calc PR A 2
H21E H -0.0465 0.4863 0.2021 0.032 Uiso 0.401(4) 1 calc PR A 2
H21F H 0.0246 0.4395 0.1477 0.032 Uiso 0.401(4) 1 calc PR A 2
O10 O 0.19515(8) 0.35434(7) -0.03258(6) 0.0139(2) Uani 1 1 d . . .
N10 N 0.18128(10) 0.51253(9) -0.03950(8) 0.0144(2) Uani 1 1 d . . .
C10 C 0.21342(10) 0.43113(10) -0.06510(8) 0.0112(3) Uani 1 1 d . A .
C13 C 0.27221(13) 0.42999(14) -0.13362(10) 0.0211(3) Uani 1 1 d . . .
H13A H 0.2867 0.3655 -0.1465 0.032 Uiso 1 1 calc R A .
H13B H 0.3289 0.4644 -0.1236 0.032 Uiso 1 1 calc R . .
H13C H 0.2387 0.4594 -0.1747 0.032 Uiso 1 1 calc R . .
C11 C 0.12434(13) 0.51363(13) 0.02711(10) 0.0206(3) Uani 1 1 d . A .
H11A H 0.0956 0.4526 0.0332 0.031 Uiso 1 1 calc R . .
H11B H 0.0770 0.5614 0.0216 0.031 Uiso 1 1 calc R . .
H11C H 0.1628 0.5276 0.0705 0.031 Uiso 1 1 calc R . .
C12 C 0.20444(16) 0.60530(12) -0.06998(12) 0.0270(4) Uani 1 1 d . A .
H12A H 0.2445 0.5975 -0.1120 0.041 Uiso 1 1 calc R . .
H12B H 0.2358 0.6425 -0.0319 0.041 Uiso 1 1 calc R . .
H12C H 0.1484 0.6371 -0.0861 0.041 Uiso 1 1 calc R . .
Fe1 Fe -0.219590(14) 0.254568(13) -0.214383(12) 0.00674(4) Uani 1 1 d . . .
C5 C -0.31541(11) 0.24691(9) -0.13921(9) 0.0105(2) Uani 1 1 d . . .
C1 C -0.24047(10) 0.39084(10) -0.22069(8) 0.0106(2) Uani 1 1 d . . .
C2 C -0.31584(10) 0.23444(10) -0.29105(9) 0.0104(2) Uani 1 1 d . . .
C4 C -0.20127(10) 0.11841(10) -0.20980(8) 0.0100(2) Uani 1 1 d . . .
C3 C -0.12072(10) 0.26922(10) -0.28605(8) 0.0100(2) Uani 1 1 d . . .
C6 C -0.12322(10) 0.26733(10) -0.13712(9) 0.0108(2) Uani 1 1 d . . .
N5 N -0.37285(10) 0.24417(9) -0.09493(8) 0.0139(2) Uani 1 1 d . . .
N1 N -0.25559(9) 0.47128(9) -0.22412(8) 0.0133(2) Uani 1 1 d . . .
N2 N -0.37442(10) 0.22082(10) -0.33538(8) 0.0146(2) Uani 1 1 d . . .
N4 N -0.18954(9) 0.03731(9) -0.20598(8) 0.0128(2) Uani 1 1 d . . .
N3 N -0.06071(10) 0.28143(9) -0.32714(8) 0.0133(2) Uani 1 1 d . . .
N6 N -0.06473(10) 0.27070(10) -0.09161(8) 0.0142(2) Uani 1 1 d . . .
O97 O 0.53190(8) 0.17740(8) 0.04002(7) 0.0144(2) Uani 1 1 d D . .
H97A H 0.5672(12) 0.1972(14) -0.0019(8) 0.017 Uiso 1 1 d D . .
H97B H 0.5658(13) 0.2152(13) 0.0764(9) 0.017 Uiso 1 1 d D . .
O98 O -0.50760(8) 0.38669(8) -0.05692(7) 0.0138(2) Uani 1 1 d D . .
H98A H -0.4993(14) 0.4474(8) -0.0798(10) 0.017 Uiso 1 1 d D . .
H98B H -0.4609(11) 0.3486(12) -0.0792(11) 0.017 Uiso 1 1 d D . .
O99 O 0.50000(8) 0.41970(8) 0.09649(6) 0.0125(2) Uani 1 1 d D . .
H99A H 0.5044(14) 0.4053(14) 0.0444(5) 0.015 Uiso 1 1 d D . .
H99B H 0.5437(11) 0.3762(11) 0.1193(10) 0.015 Uiso 1 1 d D . .

loop_
_atom_site_aniso_label
_atom_site_aniso_U_11
_atom_site_aniso_U_22
_atom_site_aniso_U_33
_atom_site_aniso_U_23
_atom_site_aniso_U_13
_atom_site_aniso_U_12
Nd1 0.00734(3) 0.00605(3) 0.00816(4) 0.00009(2) 0.00032(2) -0.00017(2)
O1 0.0114(5) 0.0113(5) 0.0154(6) 0.0007(4) 0.0030(4) 0.0003(4)
O2 0.0120(5) 0.0135(5) 0.0253(7) 0.0089(4) 0.0061(4) 0.0026(4)
O3 0.0095(5) 0.0301(7) 0.0093(5) 0.0015(4) -0.0009(4) -0.0008(4)
O4 0.0123(5) 0.0167(5) 0.0209(6) -0.0103(4) 0.0041(4) -0.0036(4)
O30 0.0181(6) 0.0098(5) 0.0241(6) -0.0054(4) 0.0043(5) -0.0005(4)
N30 0.0134(8) 0.0081(6) 0.0118(8) -0.0023(5) 0.0007(6) 0.0006(5)
C30 0.0117(9) 0.0113(8) 0.0121(9) -0.0028(6) 0.0003(7) -0.0001(6)
C33 0.0151(8) 0.0348(10) 0.0208(9) -0.0047(7) 0.0058(6) -0.0052(7)
C31 0.0163(8) 0.0290(9) 0.0158(8) 0.0068(6) 0.0018(6) -0.0052(6)
C32 0.0195(8) 0.0103(6) 0.0243(9) -0.0080(6) -0.0044(6) 0.0039(5)
N30A 0.017(3) 0.008(3) 0.017(3) -0.004(2) -0.002(3) 0.000(2)
C30A 0.020(4) 0.012(3) 0.007(3) 0.003(2) -0.002(3) 0.002(3)
C33A 0.0163(8) 0.0290(9) 0.0158(8) 0.0068(6) 0.0018(6) -0.0052(6)
C32A 0.0195(8) 0.0103(6) 0.0243(9) -0.0080(6) -0.0044(6) 0.0039(5)
C31A 0.0151(8) 0.0348(10) 0.0208(9) -0.0047(7) 0.0058(6) -0.0052(7)
O40 0.0118(6) 0.0292(7) 0.0258(7) 0.0143(5) -0.0008(5) 0.0035(5)
N40 0.0103(9) 0.0154(10) 0.0124(10) 0.0031(7) -0.0008(7) 0.0007(7)
C40 0.0116(11) 0.0177(11) 0.0106(11) 0.0044(8) 0.0015(8) -0.0017(8)
C43 0.0202(8) 0.0247(8) 0.0179(8) -0.0049(6) 0.0056(6) -0.0080(6)
C41 0.0223(9) 0.0152(7) 0.0257(9) -0.0014(6) 0.0086(7) -0.0028(6)
C42 0.0120(7) 0.0253(8) 0.0207(9) 0.0099(6) -0.0040(6) 0.0012(6)
N40A 0.0092(16) 0.0119(16) 0.0109(18) 0.0020(12) 0.0004(12) 0.0031(12)
C40A 0.0083(17) 0.0107(17) 0.012(2) 0.0035(13) 0.0016(13) -0.0025(13)
C43A 0.0223(9) 0.0152(7) 0.0257(9) -0.0014(6) 0.0086(7) -0.0028(6)
C42A 0.0120(7) 0.0253(8) 0.0207(9) 0.0099(6) -0.0040(6) 0.0012(6)
C41A 0.0202(8) 0.0247(8) 0.0179(8) -0.0049(6) 0.0056(6) -0.0080(6)
O20 0.0140(5) 0.0148(5) 0.0119(5) -0.0042(4) 0.0047(4) -0.0025(4)
N20 0.0126(10) 0.0130(10) 0.0119(11) -0.0019(7) 0.0017(8) -0.0003(7)
C20 0.0103(11) 0.0118(11) 0.0133(13) -0.0014(9) 0.0025(9) -0.0025(8)
C23 0.0148(7) 0.0241(8) 0.0251(9) 0.0139(7) 0.0012(6) 0.0010(6)
C21 0.0177(8) 0.0268(9) 0.0340(11) 0.0108(8) 0.0006(7) 0.0065(7)
C22 0.0170(8) 0.0379(10) 0.0173(9) -0.0149(7) 0.0058(6) -0.0063(7)
N20A 0.0102(14) 0.0107(13) 0.0064(15) -0.0013(10) 0.0007(10) -0.0002(10)
C20A 0.0115(16) 0.0077(14) 0.0080(17) -0.0003(11) 0.0003(12) -0.0031(12)
C23A 0.0177(8) 0.0268(9) 0.0340(11) 0.0108(8) 0.0006(7) 0.0065(7)
C22A 0.0170(8) 0.0379(10) 0.0173(9) -0.0149(7) 0.0058(6) -0.0063(7)
C21A 0.0148(7) 0.0241(8) 0.0251(9) 0.0139(7) 0.0012(6) 0.0010(6)
O10 0.0206(6) 0.0085(4) 0.0124(5) 0.0018(4) -0.0012(4) 0.0001(4)
N10 0.0206(7) 0.0085(5) 0.0141(6) 0.0016(4) -0.0002(5) 0.0017(5)
C10 0.0111(6) 0.0124(6) 0.0101(7) 0.0026(5) -0.0010(5) 0.0001(5)
C13 0.0178(8) 0.0310(9) 0.0148(8) 0.0044(6) 0.0048(6) 0.0051(7)
C11 0.0243(9) 0.0199(8) 0.0177(8) -0.0023(6) 0.0030(6) 0.0074(6)
C12 0.0403(12) 0.0115(7) 0.0291(10) 0.0075(6) -0.0033(8) -0.0042(7)
Fe1 0.00699(8) 0.00639(8) 0.00684(9) -0.00044(6) 0.00011(6) 0.00002(6)
C5 0.0121(6) 0.0090(5) 0.0104(6) -0.0004(4) -0.0001(5) 0.0010(5)
C1 0.0097(6) 0.0120(6) 0.0100(7) -0.0009(5) -0.0001(5) -0.0010(5)
C2 0.0116(6) 0.0101(6) 0.0095(6) -0.0006(4) 0.0020(5) -0.0002(4)
C4 0.0099(6) 0.0120(6) 0.0083(6) -0.0005(4) 0.0012(5) -0.0001(5)
C3 0.0117(6) 0.0082(5) 0.0100(6) -0.0003(4) -0.0009(5) 0.0011(4)
C6 0.0104(6) 0.0112(6) 0.0110(7) -0.0001(4) 0.0012(5) 0.0007(4)
N5 0.0139(6) 0.0153(6) 0.0126(6) -0.0005(4) 0.0021(4) 0.0004(5)
N1 0.0135(6) 0.0106(5) 0.0158(6) -0.0016(4) -0.0006(5) -0.0007(4)
N2 0.0143(6) 0.0172(6) 0.0122(6) -0.0022(5) -0.0003(5) -0.0003(5)
N4 0.0131(6) 0.0113(5) 0.0141(6) 0.0012(4) 0.0005(5) 0.0008(4)
N3 0.0138(6) 0.0129(5) 0.0131(6) 0.0001(4) 0.0007(5) 0.0006(4)
N6 0.0146(6) 0.0143(6) 0.0137(6) -0.0006(4) -0.0025(5) 0.0010(5)
O97 0.0123(5) 0.0170(5) 0.0139(6) 0.0019(4) 0.0017(4) -0.0011(4)
O98 0.0165(5) 0.0106(5) 0.0145(5) 0.0010(4) 0.0035(4) 0.0015(4)
O99 0.0135(5) 0.0116(5) 0.0125(5) -0.0002(4) 0.0005(4) 0.0011(4)

loop_
_atom_type_symbol
_atom_type_description
_atom_type_scat_dispersion_real
_atom_type_scat_dispersion_imag
_atom_type_scat_source
C C -0.0001 0.0005 'International Tables Vol C Tables 4.2.6.8 and 6.1.1.4'
H H 0.0000 0.0000 'International Tables Vol C Tables 4.2.6.8 and 6.1.1.4'
N N 0.0005 0.0010 'International Tables Vol C Tables 4.2.6.8 and 6.1.1.4'
O O 0.0017 0.0018 'International Tables Vol C Tables 4.2.6.8 and 6.1.1.4'
Fe Fe 0.1985 0.3063 'International Tables Vol C Tables 4.2.6.8 and 6.1.1.4'
Nd Nd -0.9799 1.1650 'International Tables Vol C Tables 4.2.6.8 and 6.1.1.4'

loop_
_geom_angle_atom_site_label_1
_geom_angle_atom_site_label_2
_geom_angle_atom_site_label_3
_geom_angle
_geom_angle_site_symmetry_1
_geom_angle_site_symmetry_3
_geom_angle_publ_flag
O40 Nd1 O30 87.62(5) . . ?
O40 Nd1 O20 99.68(4) . . ?
O30 Nd1 O20 147.05(4) . . ?
O40 Nd1 O10 144.22(4) . . ?
O30 Nd1 O10 90.27(4) . . ?
O20 Nd1 O10 101.29(4) . . ?
O40 Nd1 O3 140.98(4) . . ?
O30 Nd1 O3 81.33(4) . . ?
O20 Nd1 O3 72.80(4) . . ?
O10 Nd1 O3 73.51(4) . . ?
O40 Nd1 O4 79.90(4) . . ?
O30 Nd1 O4 143.81(4) . . ?
O20 Nd1 O4 69.01(4) . . ?
O10 Nd1 O4 80.99(4) . . ?
O3 Nd1 O4 128.18(4) . . ?
O40 Nd1 O2 70.59(4) . . ?
O30 Nd1 O2 79.45(4) . . ?
O20 Nd1 O2 73.00(4) . . ?
O10 Nd1 O2 143.76(4) . . ?
O3 Nd1 O2 70.63(4) . . ?
O4 Nd1 O2 126.31(4) . . ?
O40 Nd1 O1 73.33(4) . . ?
O30 Nd1 O1 74.50(4) . . ?
O20 Nd1 O1 138.41(4) . . ?
O10 Nd1 O1 71.71(4) . . ?
O3 Nd1 O1 137.07(4) . . ?
O4 Nd1 O1 69.40(4) . . ?
O2 Nd1 O1 135.89(4) . . ?
Nd1 O1 H1A 121.1(13) . . ?
Nd1 O1 H1B 119.0(12) . . ?
H1A O1 H1B 107.0(17) . . ?
Nd1 O2 H2A 131.7(13) . . ?
Nd1 O2 H2B 121.8(13) . . ?
H2A O2 H2B 106.3(18) . . ?
Nd1 O3 H3A 111.5(14) . . ?
Nd1 O3 H3B 127.9(14) . . ?
H3A O3 H3B 121(2) . . ?
Nd1 O4 H4A 122.7(12) . . ?
Nd1 O4 H4B 125.2(13) . . ?
H4A O4 H4B 110.9(17) . . ?
C30 O30 C30A 41.1(4) . . ?
C30 O30 Nd1 155.10(12) . . ?
C30A O30 Nd1 144.6(3) . . ?
C30 N30 C32 123.05(17) . . ?
C30 N30 C31 119.02(16) . . ?
C32 N30 C31 117.93(15) . . ?
O30 C30 N30 119.45(18) . . ?
O30 C30 C33 123.46(17) . . ?
N30 C30 C33 117.09(17) . . ?
C30 C33 H33A 109.5 . . ?
C30 C33 H33B 109.5 . . ?
H33A C33 H33B 109.5 . . ?
C30 C33 H33C 109.5 . . ?
H33A C33 H33C 109.5 . . ?
H33B C33 H33C 109.5 . . ?
N30 C31 H31A 109.5 . . ?
N30 C31 H31B 109.5 . . ?
H31A C31 H31B 109.5 . . ?
N30 C31 H31C 109.5 . . ?
H31A C31 H31C 109.5 . . ?
H31B C31 H31C 109.5 . . ?
N30 C32 H32A 109.5 . . ?
N30 C32 H32B 109.5 . . ?
H32A C32 H32B 109.5 . . ?
N30 C32 H32C 109.5 . . ?
H32A C32 H32C 109.5 . . ?
H32B C32 H32C 109.5 . . ?
O30 C30A N30A 114.1(7) . . ?
C40 O40 C40A 43.6(2) . . ?
C40 O40 Nd1 155.12(14) . . ?
C40A O40 Nd1 155.1(2) . . ?
C40 N40 C42 121.2(2) . . ?
C40 N40 C41 116.93(19) . . ?
C42 N40 C41 121.62(18) . . ?
O40 C40 N40 115.9(2) . . ?
O40 C40 C43 127.3(2) . . ?
N40 C40 C43 116.7(2) . . ?
C40 C43 H43A 109.5 . . ?
C40 C43 H43B 109.5 . . ?
H43A C43 H43B 109.5 . . ?
C40 C43 H43C 109.5 . . ?
H43A C43 H43C 109.5 . . ?
H43B C43 H43C 109.5 . . ?
N40 C41 H41A 109.5 . . ?
N40 C41 H41B 109.5 . . ?
H41A C41 H41B 109.5 . . ?
N40 C41 H41C 109.5 . . ?
H41A C41 H41C 109.5 . . ?
H41B C41 H41C 109.5 . . ?
N40 C42 H42A 109.5 . . ?
N40 C42 H42B 109.5 . . ?
H42A C42 H42B 109.5 . . ?
N40 C42 H42C 109.5 . . ?
H42A C42 H42C 109.5 . . ?
H42B C42 H42C 109.5 . . ?
O40 C40A N40A 112.8(4) . . ?
C20 O20 C20A 37.49(19) . . ?
C20 O20 Nd1 177.23(14) . . ?
C20A O20 Nd1 144.41(18) . . ?
C20 N20 C21 116.9(2) . . ?
C20 N20 C22 117.2(2) . . ?
C21 N20 C22 125.5(2) . . ?
O20 C20 N20 118.5(2) . . ?
O20 C20 C23 125.9(2) . . ?
N20 C20 C23 115.7(2) . . ?
C20 C23 H23A 109.5 . . ?
C20 C23 H23B 109.5 . . ?
H23A C23 H23B 109.5 . . ?
C20 C23 H23C 109.5 . . ?
H23A C23 H23C 109.5 . . ?
H23B C23 H23C 109.5 . . ?
N20 C21 H21A 109.5 . . ?
N20 C21 H21B 109.5 . . ?
H21A C21 H21B 109.5 . . ?
N20 C21 H21C 109.5 . . ?
H21A C21 H21C 109.5 . . ?
H21B C21 H21C 109.5 . . ?
N20 C22 H22A 109.5 . . ?
N20 C22 H22B 109.5 . . ?
H22A C22 H22B 109.5 . . ?
N20 C22 H22C 109.5 . . ?
H22A C22 H22C 109.5 . . ?
H22B C22 H22C 109.5 . . ?
O20 C20A N20A 116.9(3) . . ?
C10 O10 Nd1 149.67(10) . . ?
C10 N10 C12 124.42(15) . . ?
C10 N10 C11 119.85(13) . . ?
C12 N10 C11 115.57(14) . . ?
O10 C10 N10 120.61(14) . . ?
O10 C10 C13 119.53(14) . . ?
N10 C10 C13 119.86(14) . . ?
C10 C13 H13A 109.5 . . ?
C10 C13 H13B 109.5 . . ?
H13A C13 H13B 109.5 . . ?
C10 C13 H13C 109.5 . . ?
H13A C13 H13C 109.5 . . ?
H13B C13 H13C 109.5 . . ?
N10 C11 H11A 109.5 . . ?
N10 C11 H11B 109.5 . . ?
H11A C11 H11B 109.5 . . ?
N10 C11 H11C 109.5 . . ?
H11A C11 H11C 109.5 . . ?
H11B C11 H11C 109.5 . . ?
N10 C12 H12A 109.5 . . ?
N10 C12 H12B 109.5 . . ?
H12A C12 H12B 109.5 . . ?
N10 C12 H12C 109.5 . . ?
H12A C12 H12C 109.5 . . ?
H12B C12 H12C 109.5 . . ?
C4 Fe1 C6 88.14(6) . . ?
C4 Fe1 C2 88.80(6) . . ?
C6 Fe1 C2 176.92(6) . . ?
C4 Fe1 C3 91.84(6) . . ?
C6 Fe1 C3 86.28(6) . . ?
C2 Fe1 C3 94.21(6) . . ?
C4 Fe1 C1 178.62(7) . . ?
C6 Fe1 C1 93.23(6) . . ?
C2 Fe1 C1 89.82(6) . . ?
C3 Fe1 C1 88.36(6) . . ?
C4 Fe1 C5 90.79(6) . . ?
C6 Fe1 C5 91.26(6) . . ?
C2 Fe1 C5 88.39(6) . . ?
C3 Fe1 C5 176.34(6) . . ?
C1 Fe1 C5 89.07(6) . . ?
N5 C5 Fe1 178.64(13) . . ?
N1 C1 Fe1 178.00(14) . . ?
N2 C2 Fe1 178.13(14) . . ?
N4 C4 Fe1 178.90(14) . . ?
N3 C3 Fe1 177.09(13) . . ?
N6 C6 Fe1 176.91(13) . . ?
H97A O97 H97B 95.5(17) . . ?
H98A O98 H98B 103.3(17) . . ?
H99A O99 H99B 102.6(16) . . ?

loop_
_geom_bond_atom_site_label_1
_geom_bond_atom_site_label_2
_geom_bond_distance
_geom_bond_site_symmetry_2
_geom_bond_publ_flag
Nd1 O40 2.3579(12) . ?
Nd1 O30 2.3696(11) . ?
Nd1 O20 2.3698(11) . ?
Nd1 O10 2.3711(11) . ?
Nd1 O3 2.4752(12) . ?
Nd1 O4 2.4835(11) . ?
Nd1 O2 2.4989(11) . ?
Nd1 O1 2.5194(12) . ?
O1 H1A 0.960(7) . ?
O1 H1B 0.962(7) . ?
O2 H2A 0.955(7) . ?
O2 H2B 0.955(7) . ?
O3 H3A 0.971(7) . ?
O3 H3B 0.959(7) . ?
O4 H4A 0.960(7) . ?
O4 H4B 0.958(7) . ?
O30 C30 1.269(2) . ?
O30 C30A 1.297(7) . ?
N30 C30 1.323(3) . ?
N30 C32 1.461(2) . ?
N30 C31 1.466(2) . ?
C30 C33 1.515(3) . ?
C33 H33A 0.9600 . ?
C33 H33B 0.9600 . ?
C33 H33C 0.9600 . ?
C31 H31A 0.9600 . ?
C31 H31B 0.9600 . ?
C31 H31C 0.9600 . ?
C32 H32A 0.9600 . ?
C32 H32B 0.9600 . ?
C32 H32C 0.9600 . ?
N30A C30A 1.312(11) . ?
O40 C40 1.296(3) . ?
O40 C40A 1.300(4) . ?
N40 C40 1.323(3) . ?
N40 C42 1.465(3) . ?
N40 C41 1.513(3) . ?
C40 C43 1.499(3) . ?
C43 H43A 0.9600 . ?
C43 H43B 0.9600 . ?
C43 H43C 0.9600 . ?
C41 H41A 0.9600 . ?
C41 H41B 0.9600 . ?
C41 H41C 0.9600 . ?
C42 H42A 0.9600 . ?
C42 H42B 0.9600 . ?
C42 H42C 0.9600 . ?
N40A C40A 1.324(6) . ?
O20 C20 1.273(3) . ?
O20 C20A 1.294(4) . ?
N20 C20 1.318(4) . ?
N20 C21 1.469(3) . ?
N20 C22 1.506(3) . ?
C20 C23 1.543(3) . ?
C23 H23A 0.9600 . ?
C23 H23B 0.9600 . ?
C23 H23C 0.9600 . ?
C21 H21A 0.9600 . ?
C21 H21B 0.9600 . ?
C21 H21C 0.9600 . ?
C22 H22A 0.9600 . ?
C22 H22B 0.9600 . ?
C22 H22C 0.9600 . ?
N20A C20A 1.315(5) . ?
O10 C10 1.2566(18) . ?
N10 C10 1.320(2) . ?
N10 C12 1.455(2) . ?
N10 C11 1.456(2) . ?
C10 C13 1.499(2) . ?
C13 H13A 0.9600 . ?
C13 H13B 0.9600 . ?
C13 H13C 0.9600 . ?
C11 H11A 0.9600 . ?
C11 H11B 0.9600 . ?
C11 H11C 0.9600 . ?
C12 H12A 0.9600 . ?
C12 H12B 0.9600 . ?
C12 H12C 0.9600 . ?
Fe1 C4 1.9360(14) . ?
Fe1 C6 1.9376(15) . ?
Fe1 C2 1.9414(15) . ?
Fe1 C3 1.9415(16) . ?
Fe1 C1 1.9442(15) . ?
Fe1 C5 1.9443(16) . ?
C5 N5 1.155(2) . ?
C1 N1 1.1543(19) . ?
C2 N2 1.157(2) . ?
C4 N4 1.1557(19) . ?
C3 N3 1.156(2) . ?
C6 N6 1.155(2) . ?
O97 H97A 0.954(7) . ?
O97 H97B 0.962(7) . ?
O98 H98A 0.955(7) . ?
O98 H98B 0.953(7) . ?
O99 H99A 0.953(7) . ?
O99 H99B 0.960(7) . ?

loop_
_geom_hbond_atom_site_label_D
_geom_hbond_atom_site_label_H
_geom_hbond_atom_site_label_A
_geom_hbond_distance_DH
_geom_hbond_distance_HA
_geom_hbond_distance_DA
_geom_hbond_angle_DHA
_geom_hbond_site_symmetry_A
O1 H1A O97 0.960(7) 1.790(10) 2.7056(16) 158(2) .
O1 H1B O98 0.962(7) 2.028(13) 2.8629(16) 144.0(17) 1_655
O2 H2A N4 0.955(7) 1.848(8) 2.7957(17) 171.3(19) 3
O2 H2B N3 0.955(7) 2.026(11) 2.9231(18) 155.7(18) 4_566
O3 H3A N3 0.971(7) 1.947(8) 2.9091(19) 170.4(19) 4_566
O3 H3B N6 0.959(7) 1.816(9) 2.7505(18) 164(2) .
O4 H4A N1 0.960(7) 1.855(7) 2.8118(17) 174.2(19) 3_565
O4 H4B O99 0.958(7) 1.883(7) 2.8396(16) 176.5(19) .
O97 H97A N5 0.954(7) 1.996(7) 2.9454(18) 173.3(18) 1_655
O97 H97B N2 0.962(7) 1.989(8) 2.9409(18) 170.2(19) 4_666
O98 H98A O99 0.955(7) 1.894(9) 2.8175(16) 161.8(18) 3_565
O98 H98B N5 0.953(7) 1.963(9) 2.8787(17) 160.5(18) .
O99 H99A O98 0.953(7) 1.827(8) 2.7701(16) 169.9(18) 1_655
O99 H99B N2 0.960(7) 1.964(7) 2.9219(18) 175.4(18) 4_666
